data_7053606
loop_
_publ_author_name
'Byrne, Peter'
'Lloyd, Gareth O.'
'Applegarth, Lucas'
'Anderson, Kirsty M.'
'Clarke, Nigel'
'Steed, Jonathan W.'

_publ_section_title
;
 Metal-induced gelation in dipyridyl ureas
;
_journal_issue 10
_journal_name_full 'New Journal of Chemistry'
_journal_page_first 2261
_journal_paper_doi 10.1039/c0nj00278j
_journal_volume 34
_journal_year 2010
_chemical_formula_sum 'C74 H92 Ag2 N14 O16'
_chemical_formula_weight 1649.36
_chemical_name_common 'thf macrocycle'
_chemical_name_systematic
;
?
;
_space_group_IT_number 26
_symmetry_cell_setting orthorhombic
_symmetry_space_group_name_Hall 'P 2c -2'
_symmetry_space_group_name_H-M 'P m c 21'
_atom_sites_solution_hydrogens geom
_atom_sites_solution_primary direct
_atom_sites_solution_secondary difmap
_audit_creation_method SHELXL-97
_cell_angle_alpha 90.00
_cell_angle_beta 90.00
_cell_angle_gamma 90.00
_cell_formula_units_Z 4
_cell_length_a 24.723(3)
_cell_length_b 17.1669(19)
_cell_length_c 17.388(2)
_cell_measurement_temperature 173(2)
_cell_volume 7379.8(15)
_computing_cell_refinement SAINT
_computing_data_collection SAINT
_computing_data_reduction SAINT
_computing_molecular_graphics X-SEED
_computing_publication_material X-SEED
_computing_structure_refinement 'SHELXL-97 (Sheldrick, 1997)'
_computing_structure_solution 'SHELXS-97 (Sheldrick, 1990)'
_diffrn_ambient_temperature 173(2)
_diffrn_measured_fraction_theta_full 0.997
_diffrn_measured_fraction_theta_max 0.997
_diffrn_measurement_device_type SMART1000
_diffrn_radiation_monochromator graphite
_diffrn_radiation_source 'fine-focus sealed tube'
_diffrn_radiation_type MoK\a
_diffrn_radiation_wavelength 0.71073
_diffrn_reflns_av_R_equivalents 0.0619
_diffrn_reflns_av_sigmaI/netI 0.0643
_diffrn_reflns_limit_h_max 29
_diffrn_reflns_limit_h_min -29
_diffrn_reflns_limit_k_max 19
_diffrn_reflns_limit_k_min -20
_diffrn_reflns_limit_l_max 20
_diffrn_reflns_limit_l_min -20
_diffrn_reflns_number 40550
_diffrn_reflns_theta_full 25.00
_diffrn_reflns_theta_max 25.00
_diffrn_reflns_theta_min 1.19
_exptl_absorpt_coefficient_mu 0.608
_exptl_absorpt_correction_T_max 0.9702
_exptl_absorpt_correction_T_min 0.8880
_exptl_absorpt_correction_type empirical
_exptl_crystal_colour colourless
_exptl_crystal_density_diffrn 1.485
_exptl_crystal_density_method 'not measured'
_exptl_crystal_description needle
_exptl_crystal_F_000 3424
_exptl_crystal_size_max 0.20
_exptl_crystal_size_mid 0.05
_exptl_crystal_size_min 0.05
_refine_diff_density_max 1.229
_refine_diff_density_min -0.598
_refine_diff_density_rms 0.127
_refine_ls_abs_structure_details 'Flack H D (1983), Acta Cryst. A39, 876-881'
_refine_ls_abs_structure_Flack 0.44(4)
_refine_ls_extinction_method none
_refine_ls_goodness_of_fit_ref 0.955
_refine_ls_hydrogen_treatment constr
_refine_ls_matrix_type full
_refine_ls_number_parameters 972
_refine_ls_number_reflns 13276
_refine_ls_number_restraints 1
_refine_ls_restrained_S_all 0.955
_refine_ls_R_factor_all 0.0901
_refine_ls_R_factor_gt 0.0617
_refine_ls_shift/su_max 0.024
_refine_ls_shift/su_mean 0.002
_refine_ls_structure_factor_coef Fsqd
_refine_ls_weighting_details 'calc w=1/[\s^2^(Fo^2^)+(0.1108P)^2^+0.0000P] where P=(Fo^2^+2Fc^2^)/3'
_refine_ls_weighting_scheme calc
_refine_ls_wR_factor_gt 0.1551
_refine_ls_wR_factor_ref 0.1711
_reflns_number_gt 9254
_reflns_number_total 13276
_reflns_threshold_expression >2sigma(I)
_cod_data_source_file c0nj00278j.txt
_cod_data_source_block Z:\mss\Current\Metallogel\PLATON.CIF
_cod_original_sg_symbol_H-M Pmc21
_cod_database_code 7053606

loop_
_symmetry_equiv_pos_as_xyz
'x, y, z'
'-x, -y, z+1/2'
'-x, y, z'
'x, -y, z+1/2'

loop_
_atom_site_label
_atom_site_type_symbol
_atom_site_fract_x
_atom_site_fract_y
_atom_site_fract_z
_atom_site_U_iso_or_equiv
_atom_site_adp_type
_atom_site_occupancy
_atom_site_symmetry_multiplicity
_atom_site_calc_flag
_atom_site_refinement_flags
_atom_site_disorder_assembly
_atom_site_disorder_group
Ag1 Ag 0.19392(3) 0.15803(4) 0.41947(3) 0.02931(18) Uani 1 1 d . A 1
O1 O 0.2996(2) -0.0281(3) 0.2487(3) 0.0313(14) Uani 1 1 d . A 1
C1 C 0.1649(3) -0.0100(5) 0.4712(5) 0.032(2) Uani 1 1 d . A 1
H1 H 0.1417 0.0169 0.5058 0.038 Uiso 1 1 calc R A 1
Ag2 Ag 0.30588(3) 0.38459(4) 0.01425(4) 0.0327(2) Uani 1 1 d . B 1
O2 O 0.2999(3) 0.3470(4) 0.2476(4) 0.0302(16) Uani 1 1 d . A 1
N2 N 0.2638(3) -0.1287(4) 0.3190(4) 0.0292(17) Uani 1 1 d . A 1
H2N H 0.2653 -0.1795 0.3252 0.035 Uiso 1 1 calc R A 1
C2 C 0.1648(3) -0.0919(5) 0.4711(5) 0.029(2) Uani 1 1 d . A 1
H2 H 0.1422 -0.1200 0.5055 0.034 Uiso 1 1 calc R A 1
O3 O 0.2093(3) 0.5743(4) 0.1944(4) 0.0451(19) Uani 1 1 d . B 1
N3 N 0.3208(3) -0.1549(4) 0.2206(4) 0.0259(15) Uani 1 1 d . A 1
H3N H 0.3109 -0.2031 0.2306 0.031 Uiso 1 1 calc R A 1
C3 C 0.1975(3) -0.1300(5) 0.4211(6) 0.0286(17) Uani 1 1 d . A 1
H3 H 0.1983 -0.1853 0.4207 0.034 Uiso 1 1 calc R A 1
O4 O 0.1996(3) 0.1925(4) 0.1814(5) 0.053(2) Uani 1 1 d . B 1
N4 N 0.1832(3) 0.2837(4) 0.4081(4) 0.0273(16) Uani 1 1 d . A 1
C4 C 0.2292(3) -0.0889(5) 0.3715(5) 0.023(2) Uani 1 1 d . A 1
O5 O 0.2917(3) -0.4060(4) 0.3498(4) 0.053(2) Uani 1 1 d . . .
N5 N 0.2470(3) 0.4449(4) 0.3012(4) 0.0293(16) Uani 1 1 d . A 1
H5N H 0.2383 0.4942 0.2947 0.035 Uiso 1 1 calc R A 1
C5 C 0.2280(3) -0.0051(5) 0.3748(5) 0.0257(19) Uani 1 1 d . A 1
H5 H 0.2500 0.0251 0.3412 0.031 Uiso 1 1 calc R A 1
O6 O 0.2593(3) -0.2875(4) 0.3585(4) 0.0524(17) Uani 1 1 d . . .
N6 N 0.3232(3) 0.4757(4) 0.2329(4) 0.0302(16) Uani 1 1 d . A 1
H6N H 0.3164 0.5223 0.2518 0.036 Uiso 1 1 calc R A 1
C6 C 0.2953(3) -0.0996(6) 0.2599(6) 0.028(2) Uani 1 1 d . A 1
O7 O 0.3121(3) -0.3186(4) 0.2654(4) 0.0456(17) Uani 1 1 d . . .
N7 N 0.3029(3) 0.5111(3) 0.0085(5) 0.0296(15) Uani 1 1 d . B 1
C7 C 0.3607(3) -0.1460(5) 0.1661(5) 0.029(2) Uani 1 1 d . A 1
O8 O 0.2111(4) 0.8257(4) 0.0690(4) 0.059(2) Uani 1 1 d . . .
N8 N 0.2373(3) 0.6702(4) 0.1110(4) 0.0311(17) Uani 1 1 d . B 1
H8N H 0.2350 0.7205 0.1019 0.037 Uiso 1 1 calc R B 1
C8 C 0.3817(4) -0.0760(5) 0.1386(5) 0.033(2) Uani 1 1 d . A 1
H8 H 0.3657 -0.0286 0.1553 0.040 Uiso 1 1 calc R A 1
O9 O 0.1880(3) 0.8826(6) 0.1693(5) 0.070(3) Uani 1 1 d . . .
N9 N 0.1762(3) 0.7007(4) 0.2054(4) 0.0341(17) Uani 1 1 d . B 1
H9N H 0.1816 0.7483 0.1883 0.041 Uiso 1 1 calc R B 1
C9 C 0.4236(3) -0.0725(5) 0.0896(5) 0.0285(18) Uani 1 1 d . A 1
H9 H 0.4357 -0.0229 0.0728 0.034 Uiso 1 1 calc R A 1
O10 O 0.2418(3) 0.9364(4) 0.0877(4) 0.0548(19) Uani 1 1 d . . .
C10 C 0.4503(3) -0.1395(5) 0.0620(5) 0.0273(19) Uani 1 1 d . A 1
N11 N 0.2532(3) 0.0976(4) 0.1313(4) 0.0315(17) Uani 1 1 d . B 1
H11N H 0.2616 0.0480 0.1358 0.038 Uiso 1 1 calc R B 1
C11 C 0.4294(3) -0.2112(6) 0.0869(5) 0.036(2) Uani 1 1 d . A 1
H11 H 0.4447 -0.2585 0.0687 0.044 Uiso 1 1 calc R A 1
N12 N 0.1820(3) 0.0650(4) 0.2048(4) 0.0293(16) Uani 1 1 d . B 1
H12N H 0.1919 0.0176 0.1916 0.035 Uiso 1 1 calc R B 1
C12 C 0.3860(3) -0.2128(5) 0.1386(5) 0.028(2) Uani 1 1 d . A 1
H12 H 0.3733 -0.2620 0.1559 0.033 Uiso 1 1 calc R A 1
N13 N 0.2861(3) -0.3371(4) 0.3251(5) 0.0276(17) Uani 1 1 d . . .
C13 C 0.5000 -0.1367(6) 0.0126(9) 0.032(3) Uani 1 2 d S . 1
H13A H 0.5000 -0.1814 -0.0234 0.038 Uiso 1 2 calc SR . 1
H13B H 0.5000 -0.0881 -0.0182 0.038 Uiso 1 2 calc SR . 1
N14 N 0.2119(3) 0.8808(4) 0.1077(5) 0.0303(19) Uani 1 1 d . . .
C14 C 0.1520(3) 0.3246(6) 0.4542(5) 0.028(2) Uani 1 1 d . A 1
H14 H 0.1299 0.2975 0.4900 0.034 Uiso 1 1 calc R A 1
C15 C 0.1499(3) 0.4029(6) 0.4530(5) 0.0303(19) Uani 1 1 d . A 1
H15 H 0.1266 0.4303 0.4869 0.036 Uiso 1 1 calc R A 1
C16 C 0.1819(3) 0.4423(5) 0.4022(5) 0.032(2) Uani 1 1 d . A 1
H16 H 0.1817 0.4977 0.4016 0.038 Uiso 1 1 calc R A 1
C17 C 0.2146(3) 0.4021(5) 0.3516(5) 0.0236(18) Uani 1 1 d . A 1
C18 C 0.2140(3) 0.3205(5) 0.3575(5) 0.022(2) Uani 1 1 d . A 1
H18 H 0.2364 0.2908 0.3242 0.026 Uiso 1 1 calc R A 1
C19 C 0.2919(3) 0.4174(5) 0.2597(5) 0.0232(19) Uani 1 1 d . A 1
C20 C 0.3650(3) 0.4716(5) 0.1791(5) 0.0238(18) Uani 1 1 d . A 1
C21 C 0.3884(3) 0.5426(5) 0.1576(5) 0.0261(19) Uani 1 1 d . A 1
H21 H 0.3755 0.5897 0.1798 0.031 Uiso 1 1 calc R A 1
C22 C 0.4288(3) 0.5450(5) 0.1059(5) 0.0290(19) Uani 1 1 d . A 1
H22 H 0.4433 0.5938 0.0905 0.035 Uiso 1 1 calc R A 1
C23 C 0.4504(3) 0.4743(5) 0.0735(5) 0.0269(19) Uani 1 1 d . A 1
C24 C 0.4265(3) 0.4067(5) 0.0951(5) 0.0285(19) Uani 1 1 d . A 1
H24 H 0.4388 0.3594 0.0728 0.034 Uiso 1 1 calc R A 1
C25 C 0.3850(4) 0.4036(5) 0.1481(5) 0.031(2) Uani 1 1 d . A 1
H25 H 0.3703 0.3548 0.1631 0.038 Uiso 1 1 calc R A 1
C26 C 0.5000 0.4757(7) 0.0215(7) 0.034(3) Uani 1 2 d S . 1
H26A H 0.5000 0.4297 -0.0130 0.041 Uiso 1 2 calc SR . 1
H26B H 0.5000 0.5233 -0.0105 0.041 Uiso 1 2 calc SR . 1
C27 C 0.3334(3) 0.5491(5) -0.0405(5) 0.029(2) Uani 1 1 d . B 1
H27 H 0.3564 0.5215 -0.0747 0.035 Uiso 1 1 calc R B 1
C28 C 0.3321(3) 0.6287(6) -0.0421(5) 0.036(2) Uani 1 1 d . B 1
H28 H 0.3524 0.6558 -0.0800 0.043 Uiso 1 1 calc R B 1
C29 C 0.3016(3) 0.6705(4) 0.0104(6) 0.0291(18) Uani 1 1 d . B 1
H29 H 0.3023 0.7258 0.0113 0.035 Uiso 1 1 calc R B 1
C30 C 0.2695(3) 0.6276(5) 0.0628(5) 0.0271(19) Uani 1 1 d . B 1
C31 C 0.2710(3) 0.5470(5) 0.0591(5) 0.024(2) Uani 1 1 d . B 1
H31 H 0.2490 0.5171 0.0929 0.029 Uiso 1 1 calc R B 1
C32 C 0.2077(4) 0.6418(5) 0.1731(6) 0.032(2) Uani 1 1 d . B 1
C33 C 0.1350(3) 0.6905(5) 0.2651(5) 0.029(2) Uani 1 1 d . B 1
C34 C 0.1130(4) 0.7576(6) 0.2927(6) 0.039(2) Uani 1 1 d . B 1
H34 H 0.1266 0.8070 0.2773 0.047 Uiso 1 1 calc R B 1
C35 C 0.0701(4) 0.7520(5) 0.3440(5) 0.035(2) Uani 1 1 d . B 1
H35 H 0.0534 0.7981 0.3628 0.042 Uiso 1 1 calc R B 1
C36 C 0.0518(4) 0.6815(6) 0.3677(5) 0.035(2) Uani 1 1 d . B 1
C37 C 0.0749(4) 0.6166(5) 0.3417(5) 0.034(2) Uani 1 1 d . B 1
H37 H 0.0612 0.5680 0.3589 0.041 Uiso 1 1 calc R B 1
C38 C 0.1200(3) 0.6168(5) 0.2887(5) 0.029(2) Uani 1 1 d . B 1
H38 H 0.1375 0.5706 0.2717 0.035 Uiso 1 1 calc R B 1
C39 C 0.0000 0.6756(8) 0.4167(9) 0.041(3) Uani 1 2 d S . 1
H39A H 0.0000 0.6254 0.4446 0.049 Uiso 1 2 calc SR . 1
H39B H 0.0000 0.7180 0.4554 0.049 Uiso 1 2 calc SR . 1
C40 C 0.3483(4) 0.2204(5) -0.0222(5) 0.033(2) Uani 1 1 d . B 1
H40 H 0.3697 0.2485 -0.0580 0.039 Uiso 1 1 calc R B 1
C41 C 0.3506(4) 0.1383(6) -0.0210(6) 0.033(2) Uani 1 1 d . B 1
H41 H 0.3734 0.1105 -0.0554 0.040 Uiso 1 1 calc R B 1
C42 C 0.3183(3) 0.0993(5) 0.0321(5) 0.034(2) Uani 1 1 d . B 1
H42 H 0.3193 0.0440 0.0342 0.041 Uiso 1 1 calc R B 1
C43 C 0.2849(4) 0.1396(6) 0.0817(5) 0.024(2) Uani 1 1 d . B 1
C44 C 0.2865(4) 0.2216(5) 0.0772(5) 0.0276(19) Uani 1 1 d . B 1
H44 H 0.2649 0.2506 0.1122 0.033 Uiso 1 1 calc R B 1
C45 C 0.2101(4) 0.1220(6) 0.1751(6) 0.028(2) Uani 1 1 d . B 1
C46 C 0.1364(3) 0.0711(5) 0.2570(5) 0.029(2) Uani 1 1 d . B 1
C47 C 0.1181(3) 0.1431(5) 0.2861(5) 0.0278(19) Uani 1 1 d . B 1
H47 H 0.1341 0.1909 0.2706 0.033 Uiso 1 1 calc R B 1
C48 C 0.0748(4) 0.1409(5) 0.3394(5) 0.033(2) Uani 1 1 d . B 1
H48 H 0.0617 0.1882 0.3608 0.040 Uiso 1 1 calc R B 1
C49 C 0.0514(3) 0.0716(5) 0.3608(5) 0.0296(19) Uani 1 1 d . B 1
C50 C 0.0688(3) 0.0024(6) 0.3321(5) 0.034(2) Uani 1 1 d . B 1
H50 H 0.0520 -0.0450 0.3472 0.041 Uiso 1 1 calc R B 1
C51 C 0.1128(3) 0.0022(6) 0.2790(5) 0.032(2) Uani 1 1 d . B 1
H51 H 0.1258 -0.0457 0.2588 0.039 Uiso 1 1 calc R B 1
C52 C 0.0000 0.0709(8) 0.4129(8) 0.039(3) Uani 1 2 d S . 1
H52A H 0.0000 0.0238 0.4457 0.046 Uiso 1 2 calc SR . 1
H52B H 0.0000 0.1173 0.4468 0.046 Uiso 1 2 calc SR . 1
O1S O 0.2989(2) 0.1642(3) 0.3804(4) 0.0356(15) Uani 1 1 d . . .
C1S C 0.3303(5) 0.1233(7) 0.4342(7) 0.065(4) Uani 1 1 d . . .
H1S1 H 0.3065 0.0931 0.4690 0.078 Uiso 1 1 calc R . .
H1S2 H 0.3517 0.1602 0.4655 0.078 Uiso 1 1 calc R . .
O2S O 0.2029(3) 0.3868(4) 0.0647(4) 0.0455(18) Uani 1 1 d . . .
C2S C 0.3657(5) 0.0716(7) 0.3935(6) 0.061(3) Uani 1 1 d . . .
H2S1 H 0.3473 0.0227 0.3787 0.073 Uiso 1 1 calc R . .
H2S2 H 0.3985 0.0593 0.4237 0.073 Uiso 1 1 calc R . .
O3S O 0.5000 0.6060(18) -0.236(2) 0.243(15) Uani 1 2 d S . .
C3S C 0.3795(5) 0.1255(8) 0.3190(9) 0.083(4) Uani 1 1 d . . .
H3S1 H 0.4088 0.1631 0.3302 0.100 Uiso 1 1 calc R . .
H3S2 H 0.3896 0.0935 0.2739 0.100 Uiso 1 1 calc R . .
O4S O 0.5000 0.3513(16) -0.2291(10) 0.183(12) Uani 1 2 d S . .
C4S C 0.3266(4) 0.1659(6) 0.3068(6) 0.047(3) Uani 1 1 d . . .
H4S1 H 0.3325 0.2203 0.2899 0.056 Uiso 1 1 calc R . .
H4S2 H 0.3050 0.1386 0.2672 0.056 Uiso 1 1 calc R . .
O5S O 0.5000 0.0978(15) -0.2480(10) 0.161(9) Uani 1 2 d S . .
C5S C 0.1748(5) 0.3808(5) 0.1381(6) 0.045(3) Uani 1 1 d . . .
H5S1 H 0.1681 0.4333 0.1597 0.055 Uiso 1 1 calc R . .
H5S2 H 0.1968 0.3507 0.1753 0.055 Uiso 1 1 calc R . .
C6S C 0.1223(4) 0.3400(5) 0.1227(6) 0.042(2) Uani 1 1 d . . .
H6S1 H 0.1155 0.2989 0.1615 0.050 Uiso 1 1 calc R . .
H6S2 H 0.0917 0.3772 0.1230 0.050 Uiso 1 1 calc R . .
C18S C -0.0285(3) -0.1165(6) 0.5308(5) 0.043(3) Uani 1 1 d . . .
H18A H -0.0422 -0.0713 0.5012 0.052 Uiso 1 1 calc R . .
H18B H -0.0422 -0.1646 0.5061 0.052 Uiso 1 1 calc R . .
C7S C 0.1300(5) 0.3061(9) 0.0460(6) 0.077(4) Uani 1 1 d . . .
H7S1 H 0.1458 0.2533 0.0501 0.093 Uiso 1 1 calc R . .
H7S2 H 0.0950 0.3023 0.0187 0.093 Uiso 1 1 calc R . .
O8S O 0.0000 0.2223(7) 0.5519(6) 0.085(4) Uani 1 2 d S . .
C8S C 0.1656(4) 0.3562(7) 0.0059(7) 0.062(3) Uani 1 1 d . . .
H8S1 H 0.1453 0.3992 -0.0188 0.074 Uiso 1 1 calc R . .
H8S2 H 0.1857 0.3272 -0.0342 0.074 Uiso 1 1 calc R . .
O9S O 0.0000 0.3502(10) 0.2529(7) 0.110(6) Uani 1 2 d S . .
C9S C 0.4551(6) 0.6167(12) -0.1751(9) 0.126(8) Uani 1 1 d . . .
H9S1 H 0.4229 0.6403 -0.1996 0.151 Uiso 1 1 calc R . .
H9S2 H 0.4445 0.5651 -0.1545 0.151 Uiso 1 1 calc R . .
O10S O 0.0000 0.5911(16) 0.1603(10) 0.180(11) Uani 1 2 d S . .
C10S C 0.4743(5) 0.6683(8) -0.1099(7) 0.070(4) Uani 1 1 d . . .
H10A H 0.4606 0.7219 -0.1170 0.084 Uiso 1 1 calc R . .
H10B H 0.4606 0.6482 -0.0602 0.084 Uiso 1 1 calc R . .
C11S C 0.4546(5) 0.3479(9) -0.1754(9) 0.092(5) Uani 1 1 d . . .
H11A H 0.4425 0.4012 -0.1622 0.111 Uiso 1 1 calc R . .
H11B H 0.4239 0.3198 -0.1991 0.111 Uiso 1 1 calc R . .
C12S C 0.4726(4) 0.3070(7) -0.1060(5) 0.067(3) Uani 1 1 d . . .
H12A H 0.4588 0.3338 -0.0595 0.080 Uiso 1 1 calc R . .
H12B H 0.4588 0.2529 -0.1059 0.080 Uiso 1 1 calc R . .
C13S C 0.5481(5) 0.0937(9) -0.1864(7) 0.077(4) Uani 1 1 d . . .
H13C H 0.5763 0.0573 -0.2048 0.092 Uiso 1 1 calc R . .
H13D H 0.5647 0.1458 -0.1807 0.092 Uiso 1 1 calc R . .
C14S C 0.5284(5) 0.0682(8) -0.1142(5) 0.091(5) Uani 1 1 d . . .
H14A H 0.5418 0.1032 -0.0732 0.110 Uiso 1 1 calc R . .
H14B H 0.5418 0.0150 -0.1036 0.110 Uiso 1 1 calc R . .
C15S C 0.5479(6) 0.1684(10) 0.1379(8) 0.092(5) Uani 1 1 d . . .
H15A H 0.5652 0.2194 0.1479 0.111 Uiso 1 1 calc R . .
H15B H 0.5756 0.1270 0.1432 0.111 Uiso 1 1 calc R . .
C16S C 0.5245(6) 0.1669(14) 0.0622(8) 0.159(10) Uani 1 1 d . . .
H16A H 0.5374 0.2129 0.0331 0.191 Uiso 1 1 calc R . .
H16B H 0.5374 0.1197 0.0350 0.191 Uiso 1 1 calc R . .
C17S C -0.0457(6) -0.1127(15) 0.6019(9) 0.173(11) Uani 1 1 d . . .
H17A H -0.0669 -0.1600 0.6141 0.208 Uiso 1 1 calc R . .
H17B H -0.0699 -0.0670 0.6077 0.208 Uiso 1 1 calc R . .
O7S O 0.0000 -0.1058(13) 0.6565(6) 0.152(9) Uani 1 2 d S . .
C19S C -0.0460(6) 0.1882(11) 0.5873(10) 0.114(6) Uani 1 1 d . . .
H19A H -0.0710 0.1675 0.5478 0.136 Uiso 1 1 calc R . .
H19B H -0.0655 0.2273 0.6186 0.136 Uiso 1 1 calc R . .
C20S C -0.0262(9) 0.1255(11) 0.6358(15) 0.25(2) Uani 1 1 d . . .
H20A H -0.0397 0.1325 0.6890 0.296 Uiso 1 1 calc R . .
H20B H -0.0397 0.0749 0.6164 0.296 Uiso 1 1 calc R . .
C21S C -0.0495(5) 0.3773(7) 0.3030(7) 0.062(3) Uani 1 1 d . . .
H21A H -0.0701 0.4187 0.2764 0.074 Uiso 1 1 calc R . .
H21B H -0.0741 0.3331 0.3137 0.074 Uiso 1 1 calc R . .
C22S C -0.0264(4) 0.4060(9) 0.3721(7) 0.101(6) Uani 1 1 d . . .
H22A H -0.0394 0.4598 0.3807 0.121 Uiso 1 1 calc R . .
H22B H -0.0394 0.3737 0.4155 0.121 Uiso 1 1 calc R . .
C23S C -0.0457(7) 0.5754(10) 0.1098(9) 0.115(6) Uani 1 1 d . . .
H23A H -0.0776 0.5591 0.1403 0.138 Uiso 1 1 calc R . .
H23B H -0.0554 0.6227 0.0803 0.138 Uiso 1 1 calc R . .
C24S C -0.0305(6) 0.5173(7) 0.0612(6) 0.097(6) Uani 1 1 d . . .
H24A H -0.0445 0.5271 0.0087 0.116 Uiso 1 1 calc R . .
H24B H -0.0445 0.4665 0.0793 0.116 Uiso 1 1 calc R . .
Ag2A Ag 0.3043(2) 0.2932(4) 0.0117(4) 0.0207(12) Uiso 0.10 1 d P C 2
N1 N 0.1954(2) 0.0298(4) 0.4259(5) 0.0255(15) Uiso 1 1 d . A 1
Ag1A Ag 0.1939(3) 0.0681(4) 0.4154(5) 0.0293(15) Uiso 0.10 1 d P D 2
N10 N 0.3157(3) 0.2598(5) 0.0278(4) 0.0278(17) Uiso 1 1 d . B 1
O6S O 0.5000 0.1542(17) 0.195(2) 0.259(17) Uani 1 2 d S . .

loop_
_atom_site_aniso_label
_atom_site_aniso_U_11
_atom_site_aniso_U_22
_atom_site_aniso_U_33
_atom_site_aniso_U_23
_atom_site_aniso_U_13
_atom_site_aniso_U_12
Ag1 0.0313(3) 0.0225(3) 0.0341(3) 0.0022(3) 0.0048(4) 0.0011(3)
O1 0.038(3) 0.016(3) 0.040(3) 0.006(3) 0.013(3) 0.005(2)
C1 0.026(4) 0.034(5) 0.035(5) -0.003(4) 0.006(4) 0.006(4)
Ag2 0.0357(4) 0.0219(4) 0.0405(4) 0.0011(3) 0.0065(4) 0.0026(3)
O2 0.028(3) 0.023(4) 0.039(4) -0.003(3) 0.006(3) 0.004(3)
N2 0.042(4) 0.019(4) 0.027(4) 0.006(3) 0.006(3) 0.001(3)
C2 0.028(5) 0.016(5) 0.042(5) 0.007(4) 0.010(4) -0.004(4)
O3 0.058(4) 0.020(4) 0.058(5) 0.016(3) 0.018(3) 0.007(3)
N3 0.029(4) 0.016(4) 0.033(4) 0.008(3) 0.008(3) 0.000(3)
C3 0.024(4) 0.027(4) 0.035(4) 0.002(4) -0.007(4) 0.003(3)
O4 0.045(4) 0.019(4) 0.094(6) 0.011(4) 0.031(4) 0.007(3)
N4 0.036(4) 0.012(3) 0.034(4) 0.006(3) 0.000(3) 0.007(3)
C4 0.031(5) 0.017(5) 0.022(4) -0.007(4) -0.003(4) 0.005(4)
O5 0.075(5) 0.040(4) 0.045(4) 0.010(3) 0.007(4) 0.016(4)
N5 0.030(4) 0.017(4) 0.041(4) -0.004(3) 0.017(3) 0.001(3)
C5 0.034(5) 0.017(4) 0.026(4) 0.010(3) -0.001(3) -0.003(3)
O6 0.080(5) 0.028(4) 0.050(4) 0.004(3) 0.011(4) 0.014(3)
N6 0.027(4) 0.020(4) 0.044(4) -0.002(3) 0.015(3) 0.006(3)
C6 0.014(4) 0.037(6) 0.034(5) 0.011(5) -0.003(4) 0.003(4)
O7 0.053(4) 0.039(4) 0.045(4) 0.007(3) 0.018(3) 0.008(3)
N7 0.040(4) 0.010(3) 0.039(4) 0.007(3) -0.001(3) 0.002(3)
C7 0.029(5) 0.027(5) 0.032(5) 0.006(4) 0.004(4) 0.001(4)
O8 0.128(7) 0.026(4) 0.022(3) -0.001(3) -0.007(4) 0.006(4)
N8 0.037(4) 0.020(4) 0.036(4) -0.001(3) 0.008(4) 0.009(3)
C8 0.038(5) 0.025(5) 0.038(5) 0.004(4) 0.006(4) 0.005(4)
O9 0.040(4) 0.128(9) 0.041(4) -0.002(5) 0.016(4) -0.006(4)
N9 0.036(4) 0.022(4) 0.045(4) -0.001(4) 0.000(3) 0.005(3)
C9 0.025(4) 0.028(5) 0.032(4) 0.000(4) 0.001(4) -0.001(4)
O10 0.100(6) 0.028(3) 0.036(3) 0.007(3) 0.012(4) -0.023(4)
C10 0.025(4) 0.031(5) 0.026(4) -0.005(4) -0.007(4) 0.000(4)
N11 0.041(4) 0.013(3) 0.041(4) 0.005(3) -0.001(3) 0.009(3)
C11 0.028(5) 0.040(6) 0.042(5) 0.001(4) -0.008(4) -0.005(4)
N12 0.030(4) 0.021(4) 0.037(4) -0.003(3) 0.002(3) -0.003(3)
C12 0.021(4) 0.032(5) 0.030(4) -0.002(4) 0.000(3) -0.001(4)
N13 0.029(4) 0.022(4) 0.032(4) -0.003(3) 0.001(4) -0.005(3)
C13 0.035(6) 0.021(6) 0.039(6) 0.002(6) 0.000 0.000
N14 0.046(5) 0.023(5) 0.022(4) 0.010(3) 0.003(4) 0.006(3)
C14 0.018(4) 0.034(5) 0.032(5) 0.002(4) 0.008(4) 0.005(4)
C15 0.025(4) 0.034(5) 0.031(4) -0.006(4) 0.013(4) 0.006(4)
C16 0.033(5) 0.022(5) 0.039(6) 0.002(4) 0.006(4) 0.001(3)
C17 0.015(4) 0.022(4) 0.034(5) -0.003(4) -0.003(4) 0.003(4)
C18 0.016(4) 0.027(5) 0.023(4) -0.001(4) -0.007(4) 0.002(4)
C19 0.031(5) 0.020(5) 0.019(4) -0.003(4) -0.007(3) 0.005(4)
C20 0.020(4) 0.024(4) 0.027(4) -0.001(4) -0.006(3) 0.002(3)
C21 0.020(4) 0.020(5) 0.038(5) -0.004(4) 0.002(4) 0.005(3)
C22 0.026(4) 0.025(4) 0.036(5) 0.009(4) 0.001(4) -0.004(3)
C23 0.022(4) 0.028(5) 0.031(4) 0.001(4) -0.002(4) 0.000(3)
C24 0.028(5) 0.031(5) 0.027(4) -0.001(4) 0.003(4) 0.004(4)
C25 0.039(5) 0.027(5) 0.029(5) 0.002(4) -0.003(4) -0.003(4)
C26 0.037(6) 0.037(7) 0.028(6) 0.005(6) 0.000 0.000
C27 0.028(5) 0.030(5) 0.030(5) -0.006(4) 0.001(4) -0.003(4)
C28 0.034(5) 0.038(6) 0.035(5) 0.006(4) 0.005(4) 0.001(4)
C29 0.035(5) 0.020(4) 0.033(5) 0.001(4) 0.007(4) -0.005(3)
C30 0.026(4) 0.020(5) 0.035(5) 0.009(4) -0.008(4) 0.002(4)
C31 0.009(4) 0.023(5) 0.040(5) 0.001(4) 0.006(4) 0.003(3)
C32 0.036(5) 0.022(5) 0.039(5) 0.005(4) 0.005(4) 0.010(4)
C33 0.022(4) 0.026(5) 0.040(5) -0.006(4) -0.008(4) 0.005(4)
C34 0.042(5) 0.025(5) 0.050(6) -0.007(4) 0.004(4) 0.000(4)
C35 0.045(5) 0.024(5) 0.036(5) -0.011(4) 0.008(4) 0.007(4)
C36 0.034(5) 0.043(6) 0.030(5) 0.002(4) -0.012(4) -0.011(4)
C37 0.034(5) 0.026(5) 0.042(5) 0.003(4) -0.007(4) 0.002(4)
C38 0.020(5) 0.028(5) 0.040(5) 0.001(4) 0.000(4) -0.003(4)
C39 0.031(6) 0.059(9) 0.032(6) -0.020(8) 0.000 0.000
C40 0.038(5) 0.022(5) 0.038(5) 0.002(4) 0.006(4) -0.005(4)
C41 0.036(5) 0.021(5) 0.043(6) 0.001(5) 0.005(5) 0.005(5)
C42 0.025(4) 0.031(5) 0.045(6) -0.009(4) -0.012(4) 0.001(3)
C43 0.028(5) 0.021(5) 0.024(5) -0.003(4) 0.006(4) -0.001(4)
C44 0.038(5) 0.014(4) 0.030(4) -0.002(4) 0.007(4) 0.002(4)
C45 0.021(4) 0.028(6) 0.035(5) 0.004(4) 0.006(4) 0.007(4)
C46 0.028(5) 0.024(5) 0.036(5) 0.005(4) -0.013(4) 0.003(4)
C47 0.019(4) 0.030(5) 0.034(5) 0.008(4) -0.006(4) 0.003(4)
C48 0.037(5) 0.037(5) 0.026(4) 0.001(4) -0.009(4) 0.001(4)
C49 0.032(5) 0.036(5) 0.021(4) 0.005(4) -0.010(3) 0.003(4)
C50 0.024(4) 0.033(5) 0.045(5) 0.007(4) -0.014(4) 0.009(4)
C51 0.026(4) 0.031(5) 0.040(5) 0.008(4) -0.013(4) -0.007(4)
C52 0.052(7) 0.033(7) 0.031(7) -0.004(6) 0.000 0.000
O1S 0.025(3) 0.032(4) 0.050(4) 0.000(3) 0.000(3) 0.004(2)
C1S 0.051(6) 0.085(9) 0.059(7) -0.020(6) -0.027(6) 0.038(6)
O2S 0.046(4) 0.039(4) 0.051(4) -0.003(3) 0.004(3) -0.006(3)
C2S 0.083(8) 0.050(7) 0.049(6) 0.000(5) -0.013(5) 0.018(6)
O3S 0.15(2) 0.27(4) 0.31(4) -0.04(3) 0.000 0.000
C3S 0.036(7) 0.107(12) 0.107(12) 0.010(9) 0.011(7) -0.005(6)
O4S 0.090(12) 0.40(4) 0.062(9) 0.046(14) 0.000 0.000
C4S 0.048(6) 0.047(7) 0.045(6) 0.005(5) 0.008(5) 0.004(5)
O5S 0.093(12) 0.31(3) 0.077(11) -0.010(14) 0.000 0.000
C5S 0.067(7) 0.021(5) 0.048(6) -0.012(4) -0.008(5) 0.005(4)
C6S 0.026(5) 0.053(7) 0.047(6) 0.006(5) 0.009(4) 0.005(4)
C18S 0.025(4) 0.089(8) 0.015(4) -0.001(4) -0.008(3) 0.000(4)
C7S 0.068(8) 0.124(12) 0.040(6) 0.005(7) -0.006(5) -0.049(8)
O8S 0.148(12) 0.067(9) 0.041(6) 0.018(6) 0.000 0.000
C8S 0.032(6) 0.098(9) 0.056(7) 0.012(7) 0.007(5) 0.007(5)
O9S 0.051(7) 0.237(19) 0.043(6) -0.012(8) 0.000 0.000
C9S 0.040(8) 0.28(2) 0.053(9) -0.052(11) -0.014(7) 0.018(10)
O10S 0.096(13) 0.37(3) 0.073(10) -0.100(15) 0.000 0.000
C10S 0.057(7) 0.103(11) 0.050(7) -0.030(6) -0.006(5) 0.006(6)
C11S 0.053(7) 0.130(14) 0.094(10) 0.056(9) -0.004(7) -0.024(8)
C12S 0.082(7) 0.089(9) 0.029(5) 0.017(5) -0.010(4) -0.046(7)
C13S 0.058(7) 0.121(12) 0.051(7) -0.003(7) -0.021(6) 0.009(7)
C14S 0.143(12) 0.116(11) 0.016(4) 0.001(5) 0.001(5) 0.082(9)
C15S 0.059(9) 0.149(16) 0.069(9) -0.005(9) 0.024(7) 0.011(8)
C16S 0.079(11) 0.35(3) 0.048(9) 0.011(12) 0.013(7) 0.001(12)
C17S 0.033(8) 0.44(4) 0.046(9) 0.000(13) -0.021(7) -0.022(12)
O7S 0.028(6) 0.40(3) 0.026(5) -0.018(10) 0.000 0.000
C19S 0.093(11) 0.120(15) 0.128(14) 0.009(12) 0.048(11) 0.028(10)
C20S 0.28(4) 0.136(17) 0.33(3) 0.14(2) 0.26(3) 0.110(18)
C21S 0.055(7) 0.074(9) 0.056(7) -0.018(6) -0.009(6) -0.014(6)
C22S 0.058(7) 0.175(15) 0.069(8) -0.088(9) 0.023(6) -0.063(8)
C23S 0.114(12) 0.128(14) 0.103(12) -0.055(11) -0.054(10) 0.037(10)
C24S 0.215(17) 0.051(7) 0.025(5) -0.006(5) 0.014(6) -0.064(8)
O6S 0.110(19) 0.29(4) 0.38(5) 0.04(3) 0.000 0.000

loop_
_atom_type_symbol
_atom_type_description
_atom_type_scat_dispersion_real
_atom_type_scat_dispersion_imag
_atom_type_scat_source
C C 0.0033 0.0016 'International Tables Vol C Tables 4.2.6.8 and 6.1.1.4'
H H 0.0000 0.0000 'International Tables Vol C Tables 4.2.6.8 and 6.1.1.4'
Ag Ag -0.8971 1.1015 'International Tables Vol C Tables 4.2.6.8 and 6.1.1.4'
N N 0.0061 0.0033 'International Tables Vol C Tables 4.2.6.8 and 6.1.1.4'
O O 0.0106 0.0060 'International Tables Vol C Tables 4.2.6.8 and 6.1.1.4'

loop_
_geom_angle_atom_site_label_1
_geom_angle_atom_site_label_2
_geom_angle_atom_site_label_3
_geom_angle
_geom_angle_site_symmetry_1
_geom_angle_site_symmetry_3
N4 Ag1 N1 173.6(2) . .
N1 C1 C2 122.0(7) . .
N1 C1 H1 119.0 . .
C2 C1 H1 119.0 . .
N10 Ag2 N7 174.2(3) . .
C6 N2 C4 129.9(7) . .
C6 N2 H2N 115.0 . .
C4 N2 H2N 115.0 . .
C3 C2 C1 118.9(8) . .
C3 C2 H2 120.6 . .
C1 C2 H2 120.6 . .
C6 N3 C7 128.0(8) . .
C6 N3 H3N 116.0 . .
C7 N3 H3N 116.0 . .
C2 C3 C4 119.9(8) . .
C2 C3 H3 120.0 . .
C4 C3 H3 120.0 . .
C14 N4 C18 119.1(7) . .
C14 N4 Ag1 122.9(6) . .
C18 N4 Ag1 117.5(6) . .
C3 C4 N2 120.2(8) . .
C3 C4 C5 118.8(7) . .
N2 C4 C5 121.0(7) . .
C17 N5 C19 126.7(7) . .
C17 N5 H5N 116.7 . .
C19 N5 H5N 116.7 . .
N1 C5 C4 118.9(7) . .
N1 C5 H5 120.6 . .
C4 C5 H5 120.6 . .
C19 N6 C20 128.2(7) . .
C19 N6 H6N 115.9 . .
C20 N6 H6N 115.9 . .
O1 C6 N3 125.5(8) . .
O1 C6 N2 121.3(8) . .
N3 C6 N2 113.1(8) . .
C27 N7 C31 122.6(7) . .
C27 N7 Ag2 120.5(6) . .
C31 N7 Ag2 116.8(6) . .
N3 C7 C8 126.8(9) . .
N3 C7 C12 117.9(8) . .
C8 C7 C12 115.2(9) . .
C30 N8 C32 126.4(7) . .
C30 N8 H8N 116.8 . .
C32 N8 H8N 116.8 . .
C9 C8 C7 122.9(9) . .
C9 C8 H8 118.6 . .
C7 C8 H8 118.6 . .
C32 N9 C33 125.9(8) . .
C32 N9 H9N 117.0 . .
C33 N9 H9N 117.0 . .
C8 C9 C10 122.8(8) . .
C8 C9 H9 118.6 . .
C10 C9 H9 118.6 . .
C11 C10 C9 115.9(9) . .
C11 C10 C13 120.5(9) . .
C9 C10 C13 123.5(9) . .
C43 N11 C45 129.2(7) . .
C43 N11 H11N 115.4 . .
C45 N11 H11N 115.4 . .
C12 C11 C10 119.9(9) . .
C12 C11 H11 120.1 . .
C10 C11 H11 120.1 . .
C45 N12 C46 127.3(8) . .
C45 N12 H12N 116.4 . .
C46 N12 H12N 116.4 . .
C7 C12 C11 123.3(9) . .
C7 C12 H12 118.3 . .
C11 C12 H12 118.3 . .
O6 N13 O7 119.4(7) . .
O6 N13 O5 123.1(8) . .
O7 N13 O5 117.4(7) . .
C10 C13 C10 110.0(11) 3_655 .
C10 C13 H13A 109.7 3_655 .
C10 C13 H13A 109.7 . .
C10 C13 H13B 109.7 3_655 .
C10 C13 H13B 109.7 . .
H13A C13 H13B 108.2 . .
O8 N14 O9 121.3(9) . .
O8 N14 O10 117.9(9) . .
O9 N14 O10 120.5(8) . .
N4 C14 C15 123.1(8) . .
N4 C14 H14 118.4 . .
C15 C14 H14 118.4 . .
C14 C15 C16 118.9(7) . .
C14 C15 H15 120.6 . .
C16 C15 H15 120.6 . .
C15 C16 C17 120.3(8) . .
C15 C16 H16 119.9 . .
C17 C16 H16 119.9 . .
C16 C17 C18 116.5(7) . .
C16 C17 N5 118.2(8) . .
C18 C17 N5 125.3(7) . .
N4 C18 C17 122.1(8) . .
N4 C18 H18 119.0 . .
C17 C18 H18 119.0 . .
O2 C19 N6 125.0(8) . .
O2 C19 N5 122.6(8) . .
N6 C19 N5 112.4(7) . .
C25 C20 N6 124.8(8) . .
C25 C20 C21 119.1(8) . .
N6 C20 C21 116.1(7) . .
C22 C21 C20 120.7(8) . .
C22 C21 H21 119.7 . .
C20 C21 H21 119.7 . .
C21 C22 C23 120.8(8) . .
C21 C22 H22 119.6 . .
C23 C22 H22 119.6 . .
C24 C23 C22 116.9(8) . .
C24 C23 C26 121.9(9) . .
C22 C23 C26 121.1(8) . .
C23 C24 C25 122.8(9) . .
C23 C24 H24 118.6 . .
C25 C24 H24 118.6 . .
C20 C25 C24 119.7(9) . .
C20 C25 H25 120.1 . .
C24 C25 H25 120.1 . .
C23 C26 C23 107.2(10) 3_655 .
C23 C26 H26A 110.3 3_655 .
C23 C26 H26A 110.3 . .
C23 C26 H26B 110.3 3_655 .
C23 C26 H26B 110.3 . .
H26A C26 H26B 108.5 . .
N7 C27 C28 119.8(8) . .
N7 C27 H27 120.1 . .
C28 C27 H27 120.1 . .
C27 C28 C29 121.2(8) . .
C27 C28 H28 119.4 . .
C29 C28 H28 119.4 . .
C28 C29 C30 117.4(8) . .
C28 C29 H29 121.3 . .
C30 C29 H29 121.3 . .
N8 C30 C31 125.2(7) . .
N8 C30 C29 116.3(8) . .
C31 C30 C29 118.4(7) . .
N7 C31 C30 120.5(7) . .
N7 C31 H31 119.8 . .
C30 C31 H31 119.8 . .
O3 C32 N8 123.6(8) . .
O3 C32 N9 125.8(9) . .
N8 C32 N9 110.6(8) . .
C34 C33 C38 124.3(10) . .
C34 C33 N9 115.2(8) . .
C38 C33 N9 120.5(9) . .
C33 C34 C35 118.1(9) . .
C33 C34 H34 120.9 . .
C35 C34 H34 120.9 . .
C36 C35 C34 120.8(9) . .
C36 C35 H35 119.6 . .
C34 C35 H35 119.6 . .
C37 C36 C35 120.1(10) . .
C37 C36 C39 119.3(10) . .
C35 C36 C39 120.2(10) . .
C36 C37 C38 123.1(9) . .
C36 C37 H37 118.5 . .
C38 C37 H37 118.5 . .
C33 C38 C37 113.4(9) . .
C33 C38 H38 123.3 . .
C37 C38 H38 123.3 . .
C36 C39 C36 112.4(12) 3 .
C36 C39 H39A 109.1 3 .
C36 C39 H39A 109.1 . .
C36 C39 H39B 109.1 3 .
C36 C39 H39B 109.1 . .
H39A C39 H39B 107.9 . .
N10 C40 C41 120.7(8) . .
N10 C40 H40 119.7 . .
C41 C40 H40 119.7 . .
C42 C41 C40 117.8(8) . .
C42 C41 H41 121.1 . .
C40 C41 H41 121.1 . .
C43 C42 C41 121.1(9) . .
C43 C42 H42 119.4 . .
C41 C42 H42 119.4 . .
N11 C43 C42 118.2(9) . .
N11 C43 C44 125.1(8) . .
C42 C43 C44 116.7(8) . .
N10 C44 C43 123.7(7) . .
N10 C44 H44 118.2 . .
C43 C44 H44 118.2 . .
O4 C45 N12 125.8(9) . .
O4 C45 N11 120.5(8) . .
N12 C45 N11 113.7(8) . .
C51 C46 C47 121.2(9) . .
C51 C46 N12 116.3(8) . .
C47 C46 N12 122.5(8) . .
C46 C47 C48 117.0(9) . .
C46 C47 H47 121.5 . .
C48 C47 H47 121.5 . .
C49 C48 C47 121.2(9) . .
C49 C48 H48 119.4 . .
C47 C48 H48 119.4 . .
C50 C49 C48 121.7(9) . .
C50 C49 C52 117.7(9) . .
C48 C49 C52 120.4(9) . .
C49 C50 C51 118.8(9) . .
C49 C50 H50 120.6 . .
C51 C50 H50 120.6 . .
C46 C51 C50 120.2(10) . .
C46 C51 H51 119.9 . .
C50 C51 H51 119.9 . .
C49 C52 C49 109.0(10) 3 .
C49 C52 H52A 109.9 3 .
C49 C52 H52A 109.9 . .
C49 C52 H52B 109.9 3 .
C49 C52 H52B 109.9 . .
H52A C52 H52B 108.3 . .
C1S O1S C4S 109.7(7) . .
O1S C1S C2S 108.6(10) . .
O1S C1S H1S1 110.0 . .
C2S C1S H1S1 110.0 . .
O1S C1S H1S2 110.0 . .
C2S C1S H1S2 110.0 . .
H1S1 C1S H1S2 108.3 . .
C5S O2S C8S 106.6(7) . .
C1S C2S C3S 99.7(10) . .
C1S C2S H2S1 111.8 . .
C3S C2S H2S1 111.8 . .
C1S C2S H2S2 111.8 . .
C3S C2S H2S2 111.8 . .
H2S1 C2S H2S2 109.6 . .
C9S O3S C9S 92(2) 3_655 .
C4S C3S C2S 101.2(9) . .
C4S C3S H3S1 111.5 . .
C2S C3S H3S1 111.5 . .
C4S C3S H3S2 111.5 . .
C2S C3S H3S2 111.5 . .
H3S1 C3S H3S2 109.4 . .
C11S O4S C11S 100.4(15) 3_655 .
O1S C4S C3S 106.2(9) . .
O1S C4S H4S1 110.5 . .
C3S C4S H4S1 110.5 . .
O1S C4S H4S2 110.5 . .
C3S C4S H4S2 110.5 . .
H4S1 C4S H4S2 108.7 . .
C13S O5S C13S 95.9(13) . 3_655
O2S C5S C6S 106.8(8) . .
O2S C5S H5S1 110.4 . .
C6S C5S H5S1 110.4 . .
O2S C5S H5S2 110.4 . .
C6S C5S H5S2 110.4 . .
H5S1 C5S H5S2 108.6 . .
C7S C6S C5S 103.6(8) . .
C7S C6S H6S1 111.0 . .
C5S C6S H6S1 111.0 . .
C7S C6S H6S2 111.0 . .
C5S C6S H6S2 111.0 . .
H6S1 C6S H6S2 109.0 . .
C17S C18S C18S 108.9(7) . 3
C17S C18S H18A 109.9 . .
C18S C18S H18A 109.9 3 .
C17S C18S H18B 109.9 . .
C18S C18S H18B 109.9 3 .
H18A C18S H18B 108.3 . .
C8S C7S C6S 106.7(10) . .
C8S C7S H7S1 110.4 . .
C6S C7S H7S1 110.4 . .
C8S C7S H7S2 110.4 . .
C6S C7S H7S2 110.4 . .
H7S1 C7S H7S2 108.6 . .
C19S O8S C19S 106.4(16) . 3
C7S C8S O2S 105.3(10) . .
C7S C8S H8S1 110.7 . .
O2S C8S H8S1 110.7 . .
C7S C8S H8S2 110.7 . .
O2S C8S H8S2 110.7 . .
H8S1 C8S H8S2 108.8 . .
C21S O9S C21S 102.1(11) 3 .
C10S C9S O3S 110.9(15) . .
C10S C9S H9S1 109.5 . .
O3S C9S H9S1 109.4 . .
C10S C9S H9S2 109.5 . .
O3S C9S H9S2 109.5 . .
H9S1 C9S H9S2 108.0 . .
C23S O10S C23S 101.7(16) . 3
C10S C10S C9S 108.2(7) 3_655 .
C10S C10S H10A 110.1 3_655 .
C9S C10S H10A 110.1 . .
C10S C10S H10B 110.1 3_655 .
C9S C10S H10B 110.1 . .
H10A C10S H10B 108.4 . .
C12S C11S O4S 108.2(12) . .
C12S C11S H11A 110.1 . .
O4S C11S H11A 110.1 . .
C12S C11S H11B 110.1 . .
O4S C11S H11B 110.1 . .
H11A C11S H11B 108.4 . .
C12S C12S C11S 107.7(6) 3_655 .
C12S C12S H12A 110.2 3_655 .
C11S C12S H12A 110.2 . .
C12S C12S H12B 110.2 3_655 .
C11S C12S H12B 110.2 . .
H12A C12S H12B 108.5 . .
C14S C13S O5S 110.5(11) . .
C14S C13S H13C 109.5 . .
O5S C13S H13C 109.5 . .
C14S C13S H13D 109.5 . .
O5S C13S H13D 109.5 . .
H13C C13S H13D 108.1 . .
C13S C14S C14S 110.1(7) . 3_655
C13S C14S H14A 109.6 . .
C14S C14S H14A 109.6 3_655 .
C13S C14S H14B 109.6 . .
C14S C14S H14B 109.6 3_655 .
H14A C14S H14B 108.1 . .
C16S C15S O6S 106.1(16) . .
C16S C15S H15A 110.5 . .
O6S C15S H15A 110.5 . .
C16S C15S H15B 110.5 . .
O6S C15S H15B 110.5 . .
H15A C15S H15B 108.7 . .
C16S C16S C15S 113.7(8) 3_655 .
C16S C16S H16A 108.8 3_655 .
C15S C16S H16A 108.8 . .
C16S C16S H16B 108.8 3_655 .
C15S C16S H16B 108.8 . .
H16A C16S H16B 107.7 . .
C18S C17S O7S 111.2(11) . .
C18S C17S H17A 109.4 . .
O7S C17S H17A 109.4 . .
C18S C17S H17B 109.4 . .
O7S C17S H17B 109.4 . .
H17A C17S H17B 108.0 . .
C17S O7S C17S 99.5(14) 3 .
O8S C19S C20S 106.8(13) . .
O8S C19S H19A 110.4 . .
C20S C19S H19A 110.4 . .
O8S C19S H19B 110.4 . .
C20S C19S H19B 110.4 . .
H19A C19S H19B 108.6 . .
C20S C20S C19S 109.7(11) 3 .
C20S C20S H20A 109.7 3 .
C19S C20S H20A 109.7 . .
C20S C20S H20B 109.7 3 .
C19S C20S H20B 109.7 . .
H20A C20S H20B 108.2 . .
C22S C21S O9S 105.0(9) . .
C22S C21S H21A 110.7 . .
O9S C21S H21A 110.7 . .
C22S C21S H21B 110.7 . .
O9S C21S H21B 110.7 . .
H21A C21S H21B 108.8 . .
C22S C22S C21S 113.7(7) 3 .
C22S C22S H22A 108.8 3 .
C21S C22S H22A 108.8 . .
C22S C22S H22B 108.8 3 .
C21S C22S H22B 108.8 . .
H22A C22S H22B 107.7 . .
C24S C23S O10S 107.2(14) . .
C24S C23S H23A 110.3 . .
O10S C23S H23A 110.3 . .
C24S C23S H23B 110.3 . .
O10S C23S H23B 110.3 . .
H23A C23S H23B 108.5 . .
C23S C24S C24S 106.1(9) . 3
C23S C24S H24A 110.5 . .
C24S C24S H24A 110.5 3 .
C23S C24S H24B 110.5 . .
C24S C24S H24B 110.5 3 .
H24A C24S H24B 108.7 . .
C1 N1 C5 121.5(8) . .
C1 N1 Ag1 123.4(6) . .
C5 N1 Ag1 114.9(6) . .
C44 N10 C40 120.0(8) . .
C44 N10 Ag2 120.5(6) . .
C40 N10 Ag2 119.1(6) . .
C15S O6S C15S 98(2) 3_655 .

loop_
_geom_bond_atom_site_label_1
_geom_bond_atom_site_label_2
_geom_bond_distance
_geom_bond_site_symmetry_2
Ag1 N4 2.182(6) .
Ag1 N1 2.205(8) .
O1 C6 1.248(11) .
C1 N1 1.287(11) .
C1 C2 1.406(12) .
C1 H1 0.9500 .
Ag2 N10 2.169(8) .
Ag2 N7 2.175(6) .
O2 C19 1.242(11) .
N2 C6 1.382(11) .
N2 C4 1.425(11) .
N2 H2N 0.8800 .
C2 C3 1.355(13) .
C2 H2 0.9500 .
O3 C32 1.218(11) .
N3 C6 1.329(12) .
N3 C7 1.377(11) .
N3 H3N 0.8800 .
C3 C4 1.363(13) .
C3 H3 0.9500 .
O4 C45 1.242(12) .
N4 C14 1.316(11) .
N4 C18 1.324(11) .
C4 C5 1.441(11) .
O5 N13 1.266(9) .
N5 C17 1.395(11) .
N5 C19 1.407(11) .
N5 H5N 0.8800 .
C5 N1 1.341(11) .
C5 H5 0.9500 .
O6 N13 1.225(9) .
N6 C19 1.349(11) .
N6 C20 1.396(10) .
N6 H6N 0.8800 .
O7 N13 1.261(10) .
N7 C27 1.312(11) .
N7 C31 1.335(11) .
C7 C8 1.394(12) .
C7 C12 1.391(12) .
O8 N14 1.161(9) .
N8 C30 1.368(11) .
N8 C32 1.391(12) .
N8 H8N 0.8800 .
C8 C9 1.342(12) .
C8 H8 0.9500 .
O9 N14 1.223(11) .
N9 C32 1.394(11) .
N9 C33 1.466(11) .
N9 H9N 0.8800 .
C9 C10 1.411(12) .
C9 H9 0.9500 .
O10 N14 1.256(9) .
C10 C11 1.403(13) .
C10 C13 1.500(12) .
N11 C43 1.371(11) .
N11 C45 1.376(12) .
N11 H11N 0.8800 .
C11 C12 1.400(12) .
C11 H11 0.9500 .
N12 C45 1.305(12) .
N12 C46 1.451(11) .
N12 H12N 0.8800 .
C12 H12 0.9500 .
C13 C10 1.500(12) 3_655
C13 H13A 0.9900 .
C13 H13B 0.9900 .
C14 C15 1.346(11) .
C14 H14 0.9500 .
C15 C16 1.365(12) .
C15 H15 0.9500 .
C16 C17 1.379(12) .
C16 H16 0.9500 .
C17 C18 1.405(11) .
C18 H18 0.9500 .
C20 C25 1.377(12) .
C20 C21 1.400(11) .
C21 C22 1.346(11) .
C21 H21 0.9500 .
C22 C23 1.440(11) .
C22 H22 0.9500 .
C23 C24 1.355(12) .
C23 C26 1.525(11) .
C24 C25 1.379(12) .
C24 H24 0.9500 .
C25 H25 0.9500 .
C26 C23 1.525(11) 3_655
C26 H26A 0.9900 .
C26 H26B 0.9900 .
C27 C28 1.367(12) .
C27 H27 0.9500 .
C28 C29 1.384(13) .
C28 H28 0.9500 .
C29 C30 1.416(12) .
C29 H29 0.9500 .
C30 C31 1.386(11) .
C31 H31 0.9500 .
C33 C34 1.362(12) .
C33 C38 1.381(13) .
C34 C35 1.389(12) .
C34 H34 0.9500 .
C35 C36 1.356(12) .
C35 H35 0.9500 .
C36 C37 1.330(13) .
C36 C39 1.542(13) .
C37 C38 1.447(13) .
C37 H37 0.9500 .
C38 H38 0.9500 .
C39 C36 1.542(13) 3
C39 H39A 0.9900 .
C39 H39B 0.9900 .
C40 N10 1.364(11) .
C40 C41 1.411(12) .
C40 H40 0.9500 .
C41 C42 1.392(13) .
C41 H41 0.9500 .
C42 C43 1.380(13) .
C42 H42 0.9500 .
C43 C44 1.411(11) .
C44 N10 1.300(11) .
C44 H44 0.9500 .
C46 C51 1.374(12) .
C46 C47 1.411(12) .
C47 C48 1.416(12) .
C47 H47 0.9500 .
C48 C49 1.374(12) .
C48 H48 0.9500 .
C49 C50 1.358(12) .
C49 C52 1.562(11) .
C50 C51 1.427(12) .
C50 H50 0.9500 .
C51 H51 0.9500 .
C52 C49 1.562(11) 3
C52 H52A 0.9900 .
C52 H52B 0.9900 .
O1S C1S 1.404(12) .
O1S C4S 1.451(12) .
C1S C2S 1.433(14) .
C1S H1S1 0.9900 .
C1S H1S2 0.9900 .
O2S C5S 1.455(13) .
O2S C8S 1.474(14) .
C2S C3S 1.628(17) .
C2S H2S1 0.9900 .
C2S H2S2 0.9900 .
O3S C9S 1.54(3) 3_655
O3S C9S 1.54(3) .
C3S C4S 1.495(16) .
C3S H3S1 0.9900 .
C3S H3S2 0.9900 .
O4S C11S 1.460(17) 3_655
O4S C11S 1.460(17) .
C4S H4S1 0.9900 .
C4S H4S2 0.9900 .
O5S C13S 1.602(15) .
O5S C13S 1.602(15) 3_655
C5S C6S 1.500(14) .
C5S H5S1 0.9900 .
C5S H5S2 0.9900 .
C6S C7S 1.467(15) .
C6S H6S1 0.9900 .
C6S H6S2 0.9900 .
C18S C17S 1.309(18) .
C18S C18S 1.411(17) 3
C18S H18A 0.9900 .
C18S H18B 0.9900 .
C7S C8S 1.413(15) .
C7S H7S1 0.9900 .
C7S H7S2 0.9900 .
O8S C19S 1.420(16) .
O8S C19S 1.420(16) 3
C8S H8S1 0.9900 .
C8S H8S2 0.9900 .
O9S C21S 1.572(14) 3
O9S C21S 1.572(14) .
C9S C10S 1.515(17) .
C9S H9S1 0.9900 .
C9S H9S2 0.9900 .
O10S C23S 1.457(16) .
O10S C23S 1.457(16) 3
C10S C10S 1.27(2) 3_655
C10S H10A 0.9900 .
C10S H10B 0.9900 .
C11S C12S 1.466(16) .
C11S H11A 0.9900 .
C11S H11B 0.9900 .
C12S C12S 1.35(2) 3_655
C12S H12A 0.9900 .
C12S H12B 0.9900 .
C13S C14S 1.415(16) .
C13S H13C 0.9900 .
C13S H13D 0.9900 .
C14S C14S 1.40(2) 3_655
C14S H14A 0.9900 .
C14S H14B 0.9900 .
C15S C16S 1.44(2) .
C15S O6S 1.57(3) .
C15S H15A 0.9900 .
C15S H15B 0.9900 .
C16S C16S 1.21(3) 3_655
C16S H16A 0.9900 .
C16S H16B 0.9900 .
C17S O7S 1.481(14) .
C17S H17A 0.9900 .
C17S H17B 0.9900 .
O7S C17S 1.481(14) 3
C19S C20S 1.45(2) .
C19S H19A 0.9900 .
C19S H19B 0.9900 .
C20S C20S 1.30(5) 3
C20S H20A 0.9900 .
C20S H20B 0.9900 .
C21S C22S 1.417(14) .
C21S H21A 0.9900 .
C21S H21B 0.9900 .
C22S C22S 1.31(2) 3
C22S H22A 0.9900 .
C22S H22B 0.9900 .
C23S C24S 1.360(18) .
C23S H23A 0.9900 .
C23S H23B 0.9900 .
C24S C24S 1.51(3) 3
C24S H24A 0.9900 .
C24S H24B 0.9900 .
O6S C15S 1.57(3) 3_655

loop_
_geom_hbond_atom_site_label_D
_geom_hbond_atom_site_label_H
_geom_hbond_atom_site_label_A
_geom_hbond_distance_DH
_geom_hbond_distance_HA
_geom_hbond_distance_DA
_geom_hbond_angle_DHA
_geom_hbond_site_symmetry_A
N2 H2N O6 0.88 1.95 2.815(9) 167.6 .
N3 H3N O7 0.88 2.07 2.924(10) 162.4 .
N5 H5N O3 0.88 2.33 3.041(10) 137.5 .
N5 H5N O5 0.88 2.36 2.913(10) 120.6 1_565
N6 H6N O5 0.88 2.19 2.977(10) 148.6 1_565
N8 H8N O8 0.88 1.98 2.842(10) 164.6 .
N9 H9N O9 0.88 2.33 3.198(13) 167.4 .
N9 H9N O8 0.88 2.57 3.312(10) 142.7 .
N11 H11N O10 0.88 2.15 2.884(9) 140.8 1_545
N11 H11N O1 0.88 2.54 3.184(9) 130.9 .
N12 H12N O9 0.88 2.35 3.196(13) 160.6 1_545
N12 H12N O10 0.88 2.59 3.347(10) 144.1 1_545
